data_4312113
loop_
_publ_author_name
'Sarah H. Oakley'
'Martyn P. Coles'
'Peter B. Hitchcock'

_publ_section_title
;
 Multiple Coordination Geometries Supported by Methylene-Linked Guanidines
;
_journal_name_full 'Inorganic Chemistry'
_journal_page_first 7564
_journal_page_last 7566
_journal_paper_doi 10.1021/ic0495416
_journal_volume 43
_journal_year 2004
_chemical_absolute_configuration ad
_chemical_compound_source 'synthesis as described'
_chemical_formula_moiety 'C15 H26 Cl2 N6 Pd1'
_chemical_formula_sum 'C15 H26 Cl2 N6 Pd'
_chemical_formula_weight 467.72
_chemical_name_systematic
;
 ?
;
_space_group_IT_number 19
_symmetry_cell_setting orthorhombic
_symmetry_Int_Tables_number 19
_symmetry_space_group_name_Hall 'P 2ac 2ab'
_symmetry_space_group_name_H-M 'P 21 21 21'
_atom_sites_solution_hydrogens geom
_atom_sites_solution_primary direct
_atom_sites_solution_secondary difmap
_audit_conform_dict_location ftp://ftp.iucr.org/pub/cif_core.dic
_audit_conform_dict_name cif_core.dic
_audit_conform_dict_version 2.2
_audit_creation_date 2004-03-22T16:47:30-00:00
_audit_creation_method 'WinGX routine CIF_UPDATE'
_cell_angle_alpha 90
_cell_angle_beta 90
_cell_angle_gamma 90
_cell_formula_units_Z 4
_cell_length_a 10.8148(2)
_cell_length_b 11.7393(2)
_cell_length_c 14.0895(3)
_cell_measurement_reflns_used 11664
_cell_measurement_temperature 173(2)
_cell_measurement_theta_max 25.028
_cell_measurement_theta_min 3.705
_cell_measurement_wavelength 0.71073
_cell_volume 1788.78(6)
_computing_cell_refinement 'HKL Scalepack (Otwinowski & Minor 1997)'
_computing_data_collection 'Collect (Nonius BV, 1997-2000)'
_computing_data_reduction 'HKL Denzo and Scalepack (Otwinowski & Minor 1997)'
_computing_molecular_graphics 'Ortep-3 for Windows (Farrugia, 1997)'
_computing_publication_material 'WinGX publication routines (Farrugia, 1999)'
_computing_structure_refinement 'SHELXL-97 (Sheldrick, 1997)'
_computing_structure_solution 'SHELXS-97 (Sheldrick, 1997)'
_diffrn_ambient_temperature 173(2)
_diffrn_detector 'CCD plate'
_diffrn_measured_fraction_theta_full 0.995
_diffrn_measured_fraction_theta_max 0.995
_diffrn_measurement_device '95mm CCD camera on \k-goniostat'
_diffrn_measurement_device_type KappaCCD
_diffrn_measurement_method 'CCD rotation images, thick slices'
_diffrn_orient_matrix_type 'by Nonius Collect from scalepack cell'
_diffrn_orient_matrix_UB_11 -0.62333E-2
_diffrn_orient_matrix_UB_12 -0.31976E-2
_diffrn_orient_matrix_UB_13 -0.707633E-1
_diffrn_orient_matrix_UB_21 0.618276E-1
_diffrn_orient_matrix_UB_22 0.63034E-1
_diffrn_orient_matrix_UB_23 -0.51861E-2
_diffrn_orient_matrix_UB_31 0.684721E-1
_diffrn_orient_matrix_UB_32 -0.572083E-1
_diffrn_orient_matrix_UB_33 -0.1759E-2
_diffrn_radiation_monochromator graphite
_diffrn_radiation_probe x-ray
_diffrn_radiation_type MoK\a
_diffrn_radiation_wavelength 0.71073
_diffrn_reflns_av_R_equivalents 0.0406
_diffrn_reflns_av_unetI/netI 0.024
_diffrn_reflns_limit_h_max 12
_diffrn_reflns_limit_h_min -12
_diffrn_reflns_limit_k_max 12
_diffrn_reflns_limit_k_min -13
_diffrn_reflns_limit_l_max 16
_diffrn_reflns_limit_l_min -16
_diffrn_reflns_number 18108
_diffrn_reflns_theta_full 25.02
_diffrn_reflns_theta_max 25.02
_diffrn_reflns_theta_min 3.77
_diffrn_source 'Enraf Nonius FR590'
_exptl_absorpt_coefficient_mu 1.347
_exptl_absorpt_correction_T_max 0.7651
_exptl_absorpt_correction_T_min 0.7477
_exptl_absorpt_correction_type multi-scan
_exptl_absorpt_process_details
;
        [c.f. r.h. blessing, acta cryst. (1995), a51, 33-38]
;
_exptl_crystal_colour red
_exptl_crystal_density_diffrn 1.737
_exptl_crystal_density_method 'not measured'
_exptl_crystal_description prism
_exptl_crystal_F_000 952
_exptl_crystal_size_max 0.2
_exptl_crystal_size_mid 0.2
_exptl_crystal_size_min 0.2
_refine_diff_density_max 0.227
_refine_diff_density_min -0.41
_refine_diff_density_rms 0.056
_refine_ls_abs_structure_details 'Flack H D (1983), Acta Cryst. A39, 876-881'
_refine_ls_abs_structure_Flack -0.02(2)
_refine_ls_extinction_method none
_refine_ls_goodness_of_fit_ref 1.098
_refine_ls_hydrogen_treatment riding
_refine_ls_matrix_type full
_refine_ls_number_parameters 217
_refine_ls_number_reflns 3136
_refine_ls_number_restraints 0
_refine_ls_restrained_S_all 1.098
_refine_ls_R_factor_all 0.0201
_refine_ls_R_factor_gt 0.0192
_refine_ls_shift/su_max 0.001
_refine_ls_shift/su_mean 0
_refine_ls_structure_factor_coef Fsqd
_refine_ls_weighting_details 'calc w=1/[\s^2^(Fo^2^)+(0.0214P)^2^+0.8398P] where P=(Fo^2^+2Fc^2^)/3'
_refine_ls_weighting_scheme calc
_refine_ls_wR_factor_gt 0.0465
_refine_ls_wR_factor_ref 0.0469
_reflns_number_gt 3060
_reflns_number_total 3136
_reflns_threshold_expression >2sigma(I)
_cod_data_source_file ic0495416si20041014_042851_4.cif
_cod_data_source_block (5)-mar2304
_cod_original_formula_sum 'C15 H26 Cl2 N6 Pd1'
_cod_database_code 4312113

loop_
_symmetry_equiv_pos_as_xyz
'x, y, z'
'-x+1/2, -y, z+1/2'
'x+1/2, -y+1/2, -z'
'-x, y+1/2, -z+1/2'

loop_
_atom_site_label
_atom_site_type_symbol
_atom_site_fract_x
_atom_site_fract_y
_atom_site_fract_z
_atom_site_U_iso_or_equiv
_atom_site_adp_type
_atom_site_occupancy
_atom_site_symmetry_multiplicity
_atom_site_calc_flag
_atom_site_refinement_flags
_atom_site_disorder_assembly
_atom_site_disorder_group
Pd Pd 0.198519(17) 0.685532(17) 0.281797(13) 0.01824(7) Uani 1 1 d . . .
Cl1 Cl 0.38487(6) 0.78307(6) 0.29928(5) 0.02793(17) Uani 1 1 d . . .
Cl2 Cl 0.12906(7) 0.80873(7) 0.16440(5) 0.03007(16) Uani 1 1 d . . .
N1 N 0.2502(2) 0.5733(2) 0.38463(16) 0.0229(5) Uani 1 1 d . . .
N2 N 0.0656(2) 0.5685(2) 0.47305(16) 0.0205(5) Uani 1 1 d . . .
N3 N 0.1968(2) 0.4103(2) 0.46929(16) 0.0266(5) Uani 1 1 d . . .
N4 N 0.04464(19) 0.5921(2) 0.26264(15) 0.0201(5) Uani 1 1 d . . .
N5 N -0.07431(19) 0.6836(2) 0.37697(15) 0.0211(5) Uani 1 1 d . . .
N6 N -0.1721(2) 0.5904(2) 0.25120(15) 0.0220(5) Uani 1 1 d . . .
C1 C 0.1715(3) 0.5176(2) 0.43963(18) 0.0214(6) Uani 1 1 d . . .
C2 C -0.0242(3) 0.5022(3) 0.5276(2) 0.0255(6) Uani 1 1 d . . .
H2A H -0.0749 0.4551 0.4843 0.031 Uiso 1 1 calc R . .
H2B H -0.08 0.5541 0.5627 0.031 Uiso 1 1 calc R . .
C3 C 0.0442(3) 0.4267(3) 0.5964(2) 0.0337(8) Uani 1 1 d . . .
H3A H 0.0966 0.4734 0.639 0.04 Uiso 1 1 calc R . .
H3B H -0.0152 0.3833 0.6358 0.04 Uiso 1 1 calc R . .
C4 C 0.1226(3) 0.3471(3) 0.5399(2) 0.0378(8) Uani 1 1 d . . .
H4A H 0.1784 0.3047 0.583 0.045 Uiso 1 1 calc R . .
H4B H 0.0692 0.2911 0.507 0.045 Uiso 1 1 calc R . .
C5 C 0.2782(3) 0.3338(3) 0.4149(3) 0.0398(8) Uani 1 1 d . . .
H5A H 0.2283 0.2713 0.3874 0.048 Uiso 1 1 calc R . .
H5B H 0.3398 0.2995 0.4583 0.048 Uiso 1 1 calc R . .
C6 C 0.3446(3) 0.3955(3) 0.3364(2) 0.0382(8) Uani 1 1 d . . .
H6A H 0.4238 0.3568 0.322 0.046 Uiso 1 1 calc R . .
H6B H 0.2933 0.3957 0.2782 0.046 Uiso 1 1 calc R . .
C7 C 0.3681(3) 0.5143(3) 0.3684(2) 0.0292(7) Uani 1 1 d . . .
H7A H 0.417 0.5134 0.4278 0.035 Uiso 1 1 calc R . .
H7B H 0.4164 0.5554 0.3195 0.035 Uiso 1 1 calc R . .
C8 C 0.0265(2) 0.6815(3) 0.44656(18) 0.0214(6) Uani 1 1 d . . .
H8A H 0.0982 0.7231 0.42 0.026 Uiso 1 1 calc R . .
H8B H -0.0007 0.7225 0.5043 0.026 Uiso 1 1 calc R . .
C9 C -0.0650(2) 0.6208(2) 0.2950(2) 0.0196(6) Uani 1 1 d . . .
C10 C 0.0508(3) 0.5120(3) 0.1824(2) 0.0245(7) Uani 1 1 d . . .
H10A H 0.0388 0.4332 0.2056 0.029 Uiso 1 1 calc R . .
H10B H 0.1332 0.5167 0.1521 0.029 Uiso 1 1 calc R . .
C11 C -0.0482(3) 0.5408(3) 0.1107(2) 0.0312(7) Uani 1 1 d . . .
H11A H -0.0347 0.6185 0.0856 0.037 Uiso 1 1 calc R . .
H11B H -0.0447 0.4865 0.0569 0.037 Uiso 1 1 calc R . .
C12 C -0.1725(3) 0.5339(3) 0.1582(2) 0.0257(7) Uani 1 1 d . . .
H12A H -0.2354 0.5702 0.1171 0.031 Uiso 1 1 calc R . .
H12B H -0.1957 0.4529 0.1665 0.031 Uiso 1 1 calc R . .
C13 C -0.2937(2) 0.5887(3) 0.2973(2) 0.0280(6) Uani 1 1 d . . .
H13A H -0.327 0.5102 0.2953 0.034 Uiso 1 1 calc R . .
H13B H -0.351 0.6384 0.2614 0.034 Uiso 1 1 calc R . .
C14 C -0.2888(3) 0.6281(3) 0.3986(2) 0.0318(7) Uani 1 1 d . . .
H14A H -0.264 0.5642 0.4403 0.038 Uiso 1 1 calc R . .
H14B H -0.3715 0.6549 0.4189 0.038 Uiso 1 1 calc R . .
C15 C -0.1962(3) 0.7240(3) 0.4064(2) 0.0287(6) Uani 1 1 d . . .
H15A H -0.2221 0.7884 0.3656 0.034 Uiso 1 1 calc R . .
H15B H -0.1925 0.7514 0.4728 0.034 Uiso 1 1 calc R . .

loop_
_atom_site_aniso_label
_atom_site_aniso_U_11
_atom_site_aniso_U_22
_atom_site_aniso_U_33
_atom_site_aniso_U_23
_atom_site_aniso_U_13
_atom_site_aniso_U_12
Pd 0.01598(10) 0.02105(11) 0.01770(10) -0.00088(9) 0.00114(8) -0.00207(8)
Cl1 0.0211(3) 0.0282(4) 0.0344(4) -0.0047(3) 0.0026(3) -0.0079(3)
Cl2 0.0355(4) 0.0285(4) 0.0263(3) 0.0047(3) -0.0025(3) 0.0016(3)
N1 0.0154(11) 0.0310(14) 0.0223(12) -0.0006(11) 0.0016(9) 0.0000(10)
N2 0.0197(12) 0.0240(13) 0.0178(11) -0.0005(10) 0.0030(9) -0.0002(10)
N3 0.0253(12) 0.0275(13) 0.0270(12) 0.0061(10) 0.0054(12) 0.0018(12)
N4 0.0175(11) 0.0217(12) 0.0210(12) -0.0056(10) 0.0015(9) -0.0006(9)
N5 0.0188(11) 0.0240(12) 0.0205(11) -0.0074(11) 0.0008(9) 0.0006(11)
N6 0.0157(12) 0.0289(13) 0.0215(11) -0.0019(9) -0.0001(8) -0.0030(10)
C1 0.0209(16) 0.0283(16) 0.0151(13) -0.0019(11) -0.0030(11) -0.0018(12)
C2 0.0225(16) 0.0314(17) 0.0228(15) 0.0010(13) 0.0050(12) -0.0028(13)
C3 0.0321(17) 0.048(2) 0.0207(15) 0.0082(15) 0.0021(13) -0.0049(15)
C4 0.0308(18) 0.043(2) 0.0393(18) 0.0209(15) 0.0059(15) 0.0028(15)
C5 0.0376(19) 0.0300(18) 0.052(2) 0.0034(16) 0.0130(16) 0.0098(15)
C6 0.0349(18) 0.0365(18) 0.0433(19) -0.0026(16) 0.0129(16) 0.0099(15)
C7 0.0170(15) 0.0409(19) 0.0298(16) 0.0046(14) 0.0017(12) 0.0062(13)
C8 0.0208(13) 0.0240(15) 0.0193(13) -0.0066(13) -0.0001(10) -0.0022(13)
C9 0.0208(14) 0.0190(14) 0.0190(14) 0.0040(13) -0.0012(12) -0.0016(10)
C10 0.0202(15) 0.0287(16) 0.0244(15) -0.0080(13) 0.0033(12) -0.0016(12)
C11 0.0331(17) 0.0393(19) 0.0212(15) -0.0067(14) 0.0022(13) -0.0086(14)
C12 0.0221(16) 0.0311(17) 0.0241(14) -0.0087(13) -0.0037(12) -0.0044(12)
C13 0.0152(13) 0.0332(16) 0.0355(16) -0.0054(13) 0.0015(14) 0.0001(12)
C14 0.0171(15) 0.0463(19) 0.0320(16) -0.0026(14) 0.0077(14) 0.0016(14)
C15 0.0241(15) 0.0335(16) 0.0285(15) -0.0074(13) 0.0020(14) 0.0067(13)

loop_
_atom_type_symbol
_atom_type_description
_atom_type_scat_dispersion_real
_atom_type_scat_dispersion_imag
_atom_type_scat_source
C C 0.0033 0.0016 'International Tables Vol C Tables 4.2.6.8 and 6.1.1.4'
H H 0 0 'International Tables Vol C Tables 4.2.6.8 and 6.1.1.4'
Cl Cl 0.1484 0.1585 'International Tables Vol C Tables 4.2.6.8 and 6.1.1.4'
N N 0.0061 0.0033 'International Tables Vol C Tables 4.2.6.8 and 6.1.1.4'
Pd Pd -0.9988 1.0072 'International Tables Vol C Tables 4.2.6.8 and 6.1.1.4'

loop_
_geom_angle_atom_site_label_1
_geom_angle_atom_site_label_2
_geom_angle_atom_site_label_3
_geom_angle
_geom_angle_site_symmetry_1
_geom_angle_site_symmetry_3
_geom_angle_publ_flag
N4 Pd N1 88.25(9) . . ?
N4 Pd Cl2 88.65(7) . . ?
N1 Pd Cl2 176.86(7) . . ?
N4 Pd Cl1 175.89(7) . . ?
N1 Pd Cl1 90.31(7) . . ?
Cl2 Pd Cl1 92.81(3) . . ?
C1 N1 C7 114.6(2) . . ?
C1 N1 Pd 124.03(19) . . ?
C7 N1 Pd 115.60(18) . . ?
C1 N2 C8 123.8(2) . . ?
C1 N2 C2 120.1(2) . . ?
C8 N2 C2 115.5(2) . . ?
C1 N3 C5 121.8(2) . . ?
C1 N3 C4 124.4(2) . . ?
C5 N3 C4 111.6(2) . . ?
C9 N4 C10 118.1(2) . . ?
C9 N4 Pd 124.03(18) . . ?
C10 N4 Pd 114.45(17) . . ?
C9 N5 C15 118.6(2) . . ?
C9 N5 C8 119.9(2) . . ?
C15 N5 C8 119.1(2) . . ?
C9 N6 C12 121.7(2) . . ?
C9 N6 C13 124.5(2) . . ?
C12 N6 C13 112.7(2) . . ?
N1 C1 N3 120.7(3) . . ?
N1 C1 N2 121.4(3) . . ?
N3 C1 N2 117.8(2) . . ?
N2 C2 C3 109.0(2) . . ?
C4 C3 C2 107.7(2) . . ?
N3 C4 C3 110.7(3) . . ?
N3 C5 C6 112.0(3) . . ?
C7 C6 C5 108.1(3) . . ?
N1 C7 C6 109.9(2) . . ?
N2 C8 N5 114.0(2) . . ?
N4 C9 N6 122.9(2) . . ?
N4 C9 N5 119.7(2) . . ?
N6 C9 N5 117.4(2) . . ?
N4 C10 C11 109.8(2) . . ?
C12 C11 C10 108.9(2) . . ?
N6 C12 C11 111.8(2) . . ?
N6 C13 C14 112.7(2) . . ?
C13 C14 C15 108.8(2) . . ?
N5 C15 C14 109.6(2) . . ?

loop_
_geom_bond_atom_site_label_1
_geom_bond_atom_site_label_2
_geom_bond_distance
_geom_bond_site_symmetry_2
_geom_bond_publ_flag
Pd N4 2.011(2) . ?
Pd N1 2.037(2) . ?
Pd Cl2 2.3220(7) . ?
Pd Cl1 2.3310(7) . ?
N1 C1 1.324(4) . ?
N1 C7 1.469(4) . ?
N2 C1 1.375(4) . ?
N2 C8 1.442(4) . ?
N2 C2 1.463(4) . ?
N3 C1 1.355(4) . ?
N3 C5 1.472(4) . ?
N3 C4 1.478(4) . ?
N4 C9 1.315(3) . ?
N4 C10 1.472(3) . ?
N5 C9 1.373(3) . ?
N5 C15 1.461(4) . ?
N5 C8 1.466(3) . ?
N6 C9 1.360(3) . ?
N6 C12 1.468(3) . ?
N6 C13 1.467(3) . ?
C2 C3 1.507(4) . ?
C3 C4 1.492(5) . ?
C5 C6 1.504(5) . ?
C6 C7 1.488(5) . ?
C10 C11 1.511(4) . ?
C11 C12 1.504(4) . ?
C13 C14 1.501(4) . ?
C14 C15 1.511(4) . ?
